data_4509875
loop_
_publ_author_name
'Zhang, Rui'
'Zhao, Yanxia'
'Wang, Jiamin'
'Ji, Liguo'
'Yang, Xiao-Juan'
'Wu, Biao'

_publ_section_title
;
 Chloride Encapsulation by a Tripodal Tris(4-pyridylurea) Ligand and
 Effects of Countercations on the Secondary Coordination Sphere
;
_journal_issue 2
_journal_name_full 'Crystal Growth &amp; Design'
_journal_page_first 544
_journal_paper_doi 10.1021/cg401345z
_journal_volume 14
_journal_year 2014
_chemical_formula_sum 'C48 H60 Cl2 Co N20 O6'
_chemical_formula_weight 1142.99
_chemical_name_systematic
; 
 ? 
;
_space_group_IT_number 147
_symmetry_cell_setting trigonal
_symmetry_space_group_name_Hall '-P 3'
_symmetry_space_group_name_H-M 'P -3'
_atom_sites_solution_hydrogens geom
_atom_sites_solution_primary direct
_atom_sites_solution_secondary difmap
_audit_creation_method SHELXL-97
_cell_angle_alpha 90.00
_cell_angle_beta 90.00
_cell_angle_gamma 120.00
_cell_formula_units_Z 1
_cell_length_a 13.400(10)
_cell_length_b 13.400(10)
_cell_length_c 8.730(6)
_cell_measurement_reflns_used 1666
_cell_measurement_temperature 296(2)
_cell_measurement_theta_max 22.43
_cell_measurement_theta_min 2.33
_cell_volume 1357.5(17)
_computing_cell_refinement 'Bruker SAINT'
_computing_data_collection 'Bruker APEX2'
_computing_data_reduction 'Bruker SAINT'
_computing_molecular_graphics 'Bruker SHELXTL'
_computing_publication_material 'Bruker SHELXTL'
_computing_structure_refinement 'SHELXL-97 (Sheldrick, 2008)'
_computing_structure_solution 'SHELXS-97 (Sheldrick, 2008)'
_diffrn_ambient_temperature 296(2)
_diffrn_measured_fraction_theta_full 0.995
_diffrn_measured_fraction_theta_max 0.995
_diffrn_measurement_device_type 'Bruker APEX-II CCD'
_diffrn_measurement_method '\f and \w scans'
_diffrn_radiation_monochromator graphite
_diffrn_radiation_source 'fine-focus sealed tube'
_diffrn_radiation_type MoK\a
_diffrn_radiation_wavelength 0.71073
_diffrn_reflns_av_R_equivalents 0.1059
_diffrn_reflns_av_sigmaI/netI 0.0868
_diffrn_reflns_limit_h_max 12
_diffrn_reflns_limit_h_min -17
_diffrn_reflns_limit_k_max 17
_diffrn_reflns_limit_k_min -11
_diffrn_reflns_limit_l_max 11
_diffrn_reflns_limit_l_min -11
_diffrn_reflns_number 8421
_diffrn_reflns_theta_full 28.27
_diffrn_reflns_theta_max 28.27
_diffrn_reflns_theta_min 1.75
_exptl_absorpt_coefficient_mu 0.482
_exptl_absorpt_correction_T_max 0.9534
_exptl_absorpt_correction_T_min 0.9098
_exptl_absorpt_correction_type multi-scan
_exptl_absorpt_process_details SADABS
_exptl_crystal_colour red_brown
_exptl_crystal_density_diffrn 1.398
_exptl_crystal_density_method 'not measured'
_exptl_crystal_description Block
_exptl_crystal_F_000 597
_exptl_crystal_size_max 0.20
_exptl_crystal_size_mid 0.20
_exptl_crystal_size_min 0.10
_refine_diff_density_max 0.464
_refine_diff_density_min -0.554
_refine_diff_density_rms 0.100
_refine_ls_extinction_method none
_refine_ls_goodness_of_fit_ref 1.110
_refine_ls_hydrogen_treatment mixed
_refine_ls_matrix_type full
_refine_ls_number_parameters 117
_refine_ls_number_reflns 2244
_refine_ls_number_restraints 0
_refine_ls_restrained_S_all 1.110
_refine_ls_R_factor_all 0.1088
_refine_ls_R_factor_gt 0.0518
_refine_ls_shift/su_max 0.000
_refine_ls_shift/su_mean 0.000
_refine_ls_structure_factor_coef Fsqd
_refine_ls_weighting_details 'calc w=1/[\s^2^(Fo^2^)+(0.0500P)^2^+0.0000P] where P=(Fo^2^+2Fc^2^)/3'
_refine_ls_weighting_scheme calc
_refine_ls_wR_factor_gt 0.1069
_refine_ls_wR_factor_ref 0.1261
_reflns_number_gt 1321
_reflns_number_total 2244
_reflns_threshold_expression >2sigma(I)
_cod_data_source_file cg401345z_si_002.cif
_cod_data_source_block 6
_cod_depositor_comments
;
The following automatic conversions were performed:

'_symmetry_cell_setting' value 'Trigonal' changed to 'trigonal'
according to
/usr/data/users/saulius/automatic-downloads/current/ACS/lib/dictionaries/cif_core.dic
dictionary named 'cif_core.dic' version 2.4.2 from
2011-04-26.

'_exptl_absorpt_correction_type' value 'Multi-scan'
changed to 'multi-scan' according to
/usr/data/users/saulius/automatic-downloads/current/ACS/lib/dictionaries/cif_core.dic
dictionary named 'cif_core.dic' version 2.4.2 from 2011-04-26.

Automatic conversion script
Id: cif_fix_values 2281 2013-09-26 08:29:07Z andrius 
;
_cod_original_cell_volume 1357.6(17)
_cod_original_sg_symbol_H-M P-3
_cod_database_code 4509875

loop_
_symmetry_equiv_pos_as_xyz
'x, y, z'
'-y, x-y, z'
'-x+y, -x, z'
'-x, -y, -z'
'y, -x+y, -z'
'x-y, x, -z'

loop_
_atom_site_label
_atom_site_type_symbol
_atom_site_fract_x
_atom_site_fract_y
_atom_site_fract_z
_atom_site_U_iso_or_equiv
_atom_site_adp_type
_atom_site_occupancy
_atom_site_symmetry_multiplicity
_atom_site_calc_flag
_atom_site_refinement_flags
Co1 Co 0.0000 0.0000 1.0000 0.0449(2) Uani 1 6 d S
Cl1 Cl 0.6667 0.3333 0.66981(11) 0.0529(3) Uani 1 3 d S
O1 O 0.35614(18) 0.3458(2) 0.3475(2) 0.0936(8) Uani 1 1 d .
N1 N 0.6667 0.3333 0.1542(3) 0.0517(8) Uani 1 3 d S
N2 N 0.54687(19) 0.41157(19) 0.3639(2) 0.0630(6) Uani 1 1 d .
H2 H 0.6024 0.4234 0.4244 0.076 Uiso 1 1 calc R
N3 N 0.43179(17) 0.31737(19) 0.5675(2) 0.0567(5) Uani 1 1 d .
H3 H 0.4962 0.3330 0.6089 0.068 Uiso 1 1 calc R
N4 N 0.14629(15) 0.11803(15) 0.8521(2) 0.0455(5) Uani 1 1 d .
C1 C 0.5794(2) 0.3626(2) 0.1045(3) 0.0616(7) Uani 1 1 d .
H1A H 0.5046 0.2930 0.1028 0.074 Uiso 1 1 calc R
H1B H 0.5970 0.3926 0.0008 0.074 Uiso 1 1 calc R
C2 C 0.5731(3) 0.4499(2) 0.2059(3) 0.0649(7) Uani 1 1 d .
H2A H 0.6463 0.5214 0.2022 0.078 Uiso 1 1 calc R
H2B H 0.5143 0.4652 0.1671 0.078 Uiso 1 1 calc R
C3 C 0.4385(2) 0.3582(2) 0.4187(3) 0.0559(6) Uani 1 1 d .
C4 C 0.3356(2) 0.2556(2) 0.6563(2) 0.0476(6) Uani 1 1 d .
C5 C 0.2256(2) 0.2380(2) 0.6251(3) 0.0583(7) Uani 1 1 d .
H5 H 0.2124 0.2709 0.5393 0.070 Uiso 1 1 calc R
C6 C 0.1375(2) 0.1710(2) 0.7243(3) 0.0566(6) Uani 1 1 d .
H6 H 0.0652 0.1610 0.7019 0.068 Uiso 1 1 calc R
C7 C 0.2540(2) 0.1397(2) 0.8797(3) 0.0543(6) Uani 1 1 d .
H7 H 0.2658 0.1080 0.9678 0.065 Uiso 1 1 calc R
C8 C 0.3471(2) 0.2043(2) 0.7894(3) 0.0523(6) Uani 1 1 d .
H8 H 0.4188 0.2144 0.8162 0.063 Uiso 1 1 calc R

loop_
_atom_site_aniso_label
_atom_site_aniso_U_11
_atom_site_aniso_U_22
_atom_site_aniso_U_33
_atom_site_aniso_U_23
_atom_site_aniso_U_13
_atom_site_aniso_U_12
Co1 0.0414(3) 0.0414(3) 0.0520(5) 0.000 0.000 0.02068(15)
Cl1 0.0507(4) 0.0507(4) 0.0572(6) 0.000 0.000 0.02534(19)
O1 0.0632(13) 0.144(2) 0.0737(13) 0.0342(13) -0.0018(10) 0.0515(14)
N1 0.0569(13) 0.0569(13) 0.0413(18) 0.000 0.000 0.0285(7)
N2 0.0562(13) 0.0843(17) 0.0527(12) 0.0087(11) 0.0070(10) 0.0384(13)
N3 0.0464(12) 0.0765(15) 0.0475(11) 0.0087(10) 0.0047(9) 0.0309(11)
N4 0.0422(11) 0.0456(11) 0.0486(11) -0.0030(8) -0.0004(8) 0.0217(9)
C1 0.0673(17) 0.0759(18) 0.0441(13) 0.0078(12) -0.0013(11) 0.0376(15)
C2 0.0752(19) 0.0734(18) 0.0568(15) 0.0152(13) 0.0124(13) 0.0451(16)
C3 0.0570(16) 0.0652(17) 0.0517(15) 0.0028(12) 0.0007(12) 0.0352(14)
C4 0.0473(13) 0.0502(14) 0.0464(12) -0.0053(10) -0.0004(10) 0.0253(11)
C5 0.0517(15) 0.0725(18) 0.0585(15) 0.0099(13) 0.0010(12) 0.0369(14)
C6 0.0415(13) 0.0645(16) 0.0663(16) 0.0036(12) 0.0033(11) 0.0285(12)
C7 0.0515(15) 0.0571(15) 0.0517(14) 0.0094(11) 0.0017(11) 0.0253(13)
C8 0.0454(14) 0.0616(15) 0.0505(13) 0.0013(11) -0.0028(11) 0.0271(12)

loop_
_atom_type_symbol
_atom_type_description
_atom_type_scat_dispersion_real
_atom_type_scat_dispersion_imag
_atom_type_scat_source
C C 0.0033 0.0016 'International Tables Vol C Tables 4.2.6.8 and 6.1.1.4'
H H 0.0000 0.0000 'International Tables Vol C Tables 4.2.6.8 and 6.1.1.4'
N N 0.0061 0.0033 'International Tables Vol C Tables 4.2.6.8 and 6.1.1.4'
O O 0.0106 0.0060 'International Tables Vol C Tables 4.2.6.8 and 6.1.1.4'
Cl Cl 0.1484 0.1585 'International Tables Vol C Tables 4.2.6.8 and 6.1.1.4'
Co Co 0.3494 0.9721 'International Tables Vol C Tables 4.2.6.8 and 6.1.1.4'

loop_
_geom_angle_atom_site_label_1
_geom_angle_atom_site_label_2
_geom_angle_atom_site_label_3
_geom_angle
_geom_angle_site_symmetry_1
_geom_angle_site_symmetry_3
N4 Co1 N4 180.0 6_557 3
N4 Co1 N4 89.47(7) 6_557 5_557
N4 Co1 N4 90.53(7) 3 5_557
N4 Co1 N4 90.53(7) 6_557 2
N4 Co1 N4 89.47(7) 3 2
N4 Co1 N4 180.0 5_557 2
N4 Co1 N4 89.47(7) 6_557 4_557
N4 Co1 N4 90.53(7) 3 4_557
N4 Co1 N4 89.47(7) 5_557 4_557
N4 Co1 N4 90.53(7) 2 4_557
N4 Co1 N4 90.53(7) 6_557 .
N4 Co1 N4 89.47(7) 3 .
N4 Co1 N4 90.53(7) 5_557 .
N4 Co1 N4 89.47(7) 2 .
N4 Co1 N4 180.0 4_557 .
C1 N1 C1 111.68(13) 2_655 3_665
C1 N1 C1 111.68(13) 2_655 .
C1 N1 C1 111.68(13) 3_665 .
C3 N2 C2 122.2(2) . .
C3 N2 H2 118.9 . .
C2 N2 H2 118.9 . .
C4 N3 C3 128.3(2) . .
C4 N3 H3 115.8 . .
C3 N3 H3 115.8 . .
C7 N4 C6 113.5(2) . .
C7 N4 Co1 121.39(15) . .
C6 N4 Co1 125.05(15) . .
N1 C1 C2 113.2(2) . .
N1 C1 H1A 108.9 . .
C2 C1 H1A 108.9 . .
N1 C1 H1B 108.9 . .
C2 C1 H1B 108.9 . .
H1A C1 H1B 107.7 . .
N2 C2 C1 112.5(2) . .
N2 C2 H2A 109.1 . .
C1 C2 H2A 109.1 . .
N2 C2 H2B 109.1 . .
C1 C2 H2B 109.1 . .
H2A C2 H2B 107.8 . .
O1 C3 N2 124.1(2) . .
O1 C3 N3 123.5(2) . .
N2 C3 N3 112.4(2) . .
N3 C4 C8 117.7(2) . .
N3 C4 C5 125.8(2) . .
C8 C4 C5 116.5(2) . .
C6 C5 C4 118.4(2) . .
C6 C5 H5 120.8 . .
C4 C5 H5 120.8 . .
N4 C6 C5 126.0(2) . .
N4 C6 H6 117.0 . .
C5 C6 H6 117.0 . .
N4 C7 C8 125.3(2) . .
N4 C7 H7 117.3 . .
C8 C7 H7 117.3 . .
C7 C8 C4 120.2(2) . .
C7 C8 H8 119.9 . .
C4 C8 H8 119.9 . .

loop_
_geom_bond_atom_site_label_1
_geom_bond_atom_site_label_2
_geom_bond_distance
_geom_bond_site_symmetry_2
Co1 N4 2.216(2) 6_557
Co1 N4 2.216(2) 3
Co1 N4 2.216(2) 5_557
Co1 N4 2.216(2) 2
Co1 N4 2.216(2) 4_557
Co1 N4 2.216(2) .
O1 C3 1.204(3) .
N1 C1 1.473(3) 2_655
N1 C1 1.473(3) 3_665
N1 C1 1.473(3) .
N2 C3 1.346(3) .
N2 C2 1.452(3) .
N2 H2 0.8600 .
N3 C4 1.372(3) .
N3 C3 1.395(3) .
N3 H3 0.8600 .
N4 C7 1.344(3) .
N4 C6 1.359(3) .
C1 C2 1.502(4) .
C1 H1A 0.9700 .
C1 H1B 0.9700 .
C2 H2A 0.9700 .
C2 H2B 0.9700 .
C4 C8 1.397(3) .
C4 C5 1.398(3) .
C5 C6 1.375(3) .
C5 H5 0.9300 .
C6 H6 0.9300 .
C7 C8 1.359(3) .
C7 H7 0.9300 .
C8 H8 0.9300 .

loop_
_geom_hbond_atom_site_label_D
_geom_hbond_atom_site_label_H
_geom_hbond_atom_site_label_A
_geom_hbond_distance_DH
_geom_hbond_distance_HA
_geom_hbond_distance_DA
_geom_hbond_angle_DHA
N3 H3 Cl1 0.86 2.34 3.174(3) 162.9
N2 H2 Cl1 0.86 2.80 3.535(3) 144.6
